data_7161058
loop_
_publ_author_name
'Liu, Zhen-Ang'
'Guan, Xiao'
'Su, Xiao-Wen'
'Dong, Yu-Tong'
'Wang, Huai-Wei'

_publ_section_title
;
 Rh<sup>III</sup>-catalyzed C-H heteroarylation and C-N cleavage: direct
 access to C2-heteroarylated (NH)-indoles.
;
_journal_issue 14
_journal_name_full 'Organic &amp; biomolecular chemistry'
_journal_page_first 2951
_journal_page_last 2962
_journal_paper_doi 10.1039/d6ob00059b
_journal_volume 24
_journal_year 2026
_chemical_formula_moiety 'C14 H11 Br N2 O'
_chemical_formula_sum 'C14 H11 Br N2 O'
_chemical_formula_weight 303.16
_space_group_crystal_system monoclinic
_space_group_IT_number 14
_space_group_name_Hall '-P 2yn'
_space_group_name_H-M_alt 'P 1 21/n 1'
_atom_sites_solution_hydrogens geom
_atom_sites_solution_primary direct
_audit_creation_date 2025-09-25
_audit_creation_method
;
Olex2 1.5-alpha
(compiled 2024.11.29 svn.rc9064207 for OlexSys, GUI svn.r7097)
;
_audit_update_record
;
2025-11-12 deposited with the CCDC.	2026-03-02 downloaded from the CCDC.
;
_cell_angle_alpha 90
_cell_angle_beta 109.228(17)
_cell_angle_gamma 90
_cell_formula_units_Z 4
_cell_length_a 10.027(14)
_cell_length_b 11.291(16)
_cell_length_c 11.805(16)
_cell_measurement_reflns_used 2816
_cell_measurement_temperature 298.15
_cell_measurement_theta_max 25.014
_cell_measurement_theta_min 2.319
_cell_volume 1262(3)
_computing_cell_refinement 'SAINT v6.02A (Bruker, 2001)'
_computing_data_reduction 'SAINT v6.02A (Bruker, 2001)'
_computing_molecular_graphics 'Olex2 1.5-alpha (Dolomanov et al., 2009)'
_computing_publication_material 'Olex2 1.5-alpha (Dolomanov et al., 2009)'
_computing_structure_refinement 'SHELXL 2018/3 (Sheldrick, 2015)'
_computing_structure_solution 'XS  (Sheldrick, 2008)'
_diffrn_ambient_temperature 298.15
_diffrn_measured_fraction_theta_full 1.000
_diffrn_measured_fraction_theta_max 1.000
_diffrn_measurement_device_type 'CCD area detector'
_diffrn_measurement_method 'phi and omega scans'
_diffrn_radiation_monochromator graphite
_diffrn_radiation_type MoK\a
_diffrn_radiation_wavelength 0.71073
_diffrn_reflns_av_R_equivalents 0.0856
_diffrn_reflns_av_unetI/netI 0.0804
_diffrn_reflns_Laue_measured_fraction_full 1.000
_diffrn_reflns_Laue_measured_fraction_max 1.000
_diffrn_reflns_limit_h_max 7
_diffrn_reflns_limit_h_min -11
_diffrn_reflns_limit_k_max 13
_diffrn_reflns_limit_k_min -13
_diffrn_reflns_limit_l_max 12
_diffrn_reflns_limit_l_min -14
_diffrn_reflns_number 5986
_diffrn_reflns_point_group_measured_fraction_full 1.000
_diffrn_reflns_point_group_measured_fraction_max 1.000
_diffrn_reflns_theta_full 25.014
_diffrn_reflns_theta_max 25.014
_diffrn_reflns_theta_min 2.319
_diffrn_source_current 35.0
_diffrn_source_power 0.875
_diffrn_source_voltage 25.0
_exptl_absorpt_coefficient_mu 3.246
_exptl_absorpt_correction_type none
_exptl_crystal_colour colorless
_exptl_crystal_density_diffrn 1.596
_exptl_crystal_description block
_exptl_crystal_F_000 608
_exptl_crystal_size_max 0.12
_exptl_crystal_size_mid 0.11
_exptl_crystal_size_min 0.1
_refine_diff_density_max 0.302
_refine_diff_density_min -0.772
_refine_diff_density_rms 0.085
_refine_ls_extinction_method none
_refine_ls_goodness_of_fit_ref 0.821
_refine_ls_hydrogen_treatment constr
_refine_ls_matrix_type full
_refine_ls_number_parameters 164
_refine_ls_number_reflns 2221
_refine_ls_number_restraints 438
_refine_ls_restrained_S_all 0.783
_refine_ls_R_factor_all 0.0929
_refine_ls_R_factor_gt 0.0523
_refine_ls_shift/su_max 0.000
_refine_ls_shift/su_mean 0.000
_refine_ls_structure_factor_coef Fsqd
_refine_ls_weighting_details 'w=1/[\s^2^(Fo^2^)+(0.1000P)^2^] where P=(Fo^2^+2Fc^2^)/3'
_refine_ls_weighting_scheme calc
_refine_ls_wR_factor_gt 0.1301
_refine_ls_wR_factor_ref 0.1482
_reflns_Friedel_coverage 0.000
_reflns_number_gt 1349
_reflns_number_total 2221
_reflns_threshold_expression 'I > 2\s(I)'
_cod_data_source_file d6ob00059b2.cif
_cod_data_source_block 250919a
_cod_depositor_comments 'Adding full bibliography for 7161058.cif.'
_cod_database_code 7161058
_shelx_shelxl_version_number 2018/3
_shelx_space_group_comment
;
The symmetry employed for this shelxl refinement is uniquely defined
by the following loop, which should always be used as a source of
symmetry information in preference to the above space-group names.
They are only intended as comments.
;
_shelx_estimated_absorpt_t_max 0.737
_shelx_estimated_absorpt_t_min 0.697
_olex2_refinement_description
;
1. Uiso/Uaniso restraints and constraints
All non-hydrogen atoms have similar U: within 3.8A with sigma of 0.01 and sigma
for terminal atoms of 0.02 within 3.8A
2.a Aromatic/amide H refined with riding coordinates:
 N2(H2), C7(H7), C10(H10), C12(H12), C3(H3), C2(H2A), C4(H4), C11(H11)
2.b Idealised Me refined as rotating group:
 C14(H14A,H14B,H14C)
;
_olex2_submission_special_instructions 'No special instructions were received'

loop_
_space_group_symop_operation_xyz
'x, y, z'
'-x+1/2, y+1/2, -z+1/2'
'-x, -y, -z'
'x-1/2, -y-1/2, z-1/2'

loop_
_atom_site_label
_atom_site_type_symbol
_atom_site_fract_x
_atom_site_fract_y
_atom_site_fract_z
_atom_site_U_iso_or_equiv
_atom_site_adp_type
_atom_site_occupancy
_atom_site_site_symmetry_order
_atom_site_calc_flag
_atom_site_refinement_flags_posn
_atom_site_refinement_flags_adp
_atom_site_refinement_flags_occupancy
_atom_site_disorder_assembly
_atom_site_disorder_group
Br1 Br 0.25168(7) 0.61007(6) 0.21966(5) 0.0823(3) Uani 1 1 d . U . . .
N2 N 0.2297(4) 0.4523(3) 0.6255(3) 0.0519(9) Uani 1 1 d . U . . .
H2 H 0.275961 0.507986 0.605384 0.062 Uiso 1 1 calc R U . . .
O2 O 0.0550(4) 0.1819(3) 0.8301(3) 0.0605(8) Uani 1 1 d . U . . .
N1 N 0.1729(4) 0.4775(3) 0.3821(3) 0.0528(9) Uani 1 1 d . U . . .
C6 C 0.1332(5) 0.3780(4) 0.5465(4) 0.0470(9) Uani 1 1 d . U . . .
C8 C 0.1487(4) 0.3272(4) 0.7351(4) 0.0453(9) Uani 1 1 d . U . . .
C5 C 0.0997(5) 0.3930(4) 0.4165(4) 0.0470(9) Uani 1 1 d . U . . .
C1 C 0.1434(5) 0.4908(4) 0.2647(4) 0.0550(11) Uani 1 1 d . U . . .
C7 C 0.0829(5) 0.2999(4) 0.6112(4) 0.0472(9) Uani 1 1 d . U . . .
H7 H 0.017670 0.239804 0.579995 0.057 Uiso 1 1 calc R U . . .
C9 C 0.2397(5) 0.4234(4) 0.7398(4) 0.0488(10) Uani 1 1 d . U . . .
C10 C 0.3182(5) 0.4765(4) 0.8483(4) 0.0571(11) Uani 1 1 d . U . . .
H10 H 0.377293 0.540687 0.851029 0.069 Uiso 1 1 calc R U . . .
C12 C 0.2172(5) 0.3316(4) 0.9494(4) 0.0546(10) Uani 1 1 d . U . . .
H12 H 0.212128 0.301593 1.021275 0.066 Uiso 1 1 calc R U . . .
C13 C 0.1397(5) 0.2796(4) 0.8419(4) 0.0480(10) Uani 1 1 d . U . . .
C3 C -0.0285(5) 0.3413(5) 0.2155(4) 0.0607(11) Uani 1 1 d . U . . .
H3 H -0.096782 0.296338 0.159523 0.073 Uiso 1 1 calc R U . . .
C2 C 0.0459(5) 0.4272(5) 0.1775(4) 0.0602(12) Uani 1 1 d . U . . .
H2A H 0.030242 0.440850 0.096424 0.072 Uiso 1 1 calc R U . . .
C4 C -0.0012(5) 0.3226(4) 0.3367(4) 0.0538(10) Uani 1 1 d . U . . .
H4 H -0.049182 0.264569 0.363799 0.065 Uiso 1 1 calc R U . . .
C11 C 0.3035(5) 0.4294(4) 0.9502(4) 0.0570(11) Uani 1 1 d . U . . .
H11 H 0.353134 0.463893 1.023520 0.068 Uiso 1 1 calc R U . . .
C14 C 0.0124(6) 0.1498(5) 0.9303(5) 0.0663(13) Uani 1 1 d . U . . .
H14A H -0.056252 0.087385 0.907267 0.099 Uiso 1 1 calc R U . . .
H14B H -0.028176 0.217367 0.956012 0.099 Uiso 1 1 calc R U . . .
H14C H 0.093216 0.123084 0.994888 0.099 Uiso 1 1 calc R U . . .

loop_
_atom_site_aniso_label
_atom_site_aniso_U_11
_atom_site_aniso_U_22
_atom_site_aniso_U_33
_atom_site_aniso_U_23
_atom_site_aniso_U_13
_atom_site_aniso_U_12
Br1 0.0963(5) 0.0832(5) 0.0728(4) 0.0193(3) 0.0352(4) -0.0082(3)
N2 0.0450(18) 0.0538(19) 0.0531(18) 0.0024(16) 0.0110(15) -0.0060(16)
O2 0.0617(18) 0.0620(19) 0.0602(17) 0.0038(15) 0.0234(15) -0.0114(17)
N1 0.0496(19) 0.0561(19) 0.0519(19) 0.0049(16) 0.0156(16) 0.0042(17)
C6 0.0417(19) 0.049(2) 0.0496(19) -0.0008(17) 0.0136(16) 0.0035(18)
C8 0.0405(19) 0.046(2) 0.0498(19) -0.0021(17) 0.0151(16) 0.0014(18)
C5 0.044(2) 0.053(2) 0.0482(19) 0.0040(17) 0.0194(17) 0.0076(18)
C1 0.055(2) 0.058(2) 0.054(2) 0.005(2) 0.022(2) 0.009(2)
C7 0.0445(19) 0.047(2) 0.0490(19) -0.0027(17) 0.0139(17) -0.0003(18)
C9 0.044(2) 0.049(2) 0.052(2) 0.0000(17) 0.0145(17) 0.0023(18)
C10 0.052(2) 0.054(2) 0.061(2) -0.006(2) 0.011(2) -0.002(2)
C12 0.054(2) 0.057(2) 0.051(2) 0.001(2) 0.0154(19) 0.007(2)
C13 0.044(2) 0.049(2) 0.051(2) 0.0015(17) 0.0147(17) 0.0022(18)
C3 0.054(2) 0.072(3) 0.051(2) -0.007(2) 0.011(2) 0.005(2)
C2 0.062(3) 0.068(3) 0.049(2) 0.007(2) 0.016(2) 0.013(2)
C4 0.047(2) 0.060(2) 0.053(2) 0.001(2) 0.0159(19) 0.001(2)
C11 0.053(2) 0.056(2) 0.054(2) -0.009(2) 0.006(2) 0.005(2)
C14 0.063(3) 0.072(3) 0.068(3) 0.016(3) 0.026(3) -0.004(3)

loop_
_atom_type_symbol
_atom_type_description
_atom_type_scat_dispersion_real
_atom_type_scat_dispersion_imag
_atom_type_scat_source
C C 0.0033 0.0016 'International Tables Vol C Tables 4.2.6.8 and 6.1.1.4'
H H 0.0000 0.0000 'International Tables Vol C Tables 4.2.6.8 and 6.1.1.4'
Br Br -0.2901 2.4595 'International Tables Vol C Tables 4.2.6.8 and 6.1.1.4'
N N 0.0061 0.0033 'International Tables Vol C Tables 4.2.6.8 and 6.1.1.4'
O O 0.0106 0.0060 'International Tables Vol C Tables 4.2.6.8 and 6.1.1.4'

loop_
_geom_angle_atom_site_label_1
_geom_angle_atom_site_label_2
_geom_angle_atom_site_label_3
_geom_angle
_geom_angle_site_symmetry_1
_geom_angle_site_symmetry_3
_geom_angle_publ_flag
C6 N2 H2 125.4 . . ?
C9 N2 H2 125.4 . . ?
C9 N2 C6 109.3(4) . . ?
C13 O2 C14 117.6(4) . . ?
C1 N1 C5 116.1(4) . . ?
N2 C6 C5 120.2(4) . . ?
C7 C6 N2 108.7(4) . . ?
C7 C6 C5 131.1(4) . . ?
C9 C8 C7 106.4(4) . . ?
C13 C8 C7 134.0(4) . . ?
C13 C8 C9 119.6(4) . . ?
N1 C5 C6 115.9(4) . . ?
N1 C5 C4 123.4(4) . . ?
C4 C5 C6 120.7(4) . . ?
N1 C1 Br1 114.7(4) . . ?
N1 C1 C2 125.8(5) . . ?
C2 C1 Br1 119.5(4) . . ?
C6 C7 C8 107.6(4) . . ?
C6 C7 H7 126.2 . . ?
C8 C7 H7 126.2 . . ?
N2 C9 C8 108.1(4) . . ?
N2 C9 C10 129.9(4) . . ?
C10 C9 C8 121.9(4) . . ?
C9 C10 H10 121.7 . . ?
C11 C10 C9 116.6(5) . . ?
C11 C10 H10 121.7 . . ?
C13 C12 H12 120.0 . . ?
C13 C12 C11 120.0(4) . . ?
C11 C12 H12 120.0 . . ?
O2 C13 C8 116.0(4) . . ?
O2 C13 C12 125.3(4) . . ?
C12 C13 C8 118.7(4) . . ?
C2 C3 H3 120.1 . . ?
C4 C3 H3 120.1 . . ?
C4 C3 C2 119.9(5) . . ?
C1 C2 C3 116.9(5) . . ?
C1 C2 H2A 121.6 . . ?
C3 C2 H2A 121.6 . . ?
C5 C4 H4 121.0 . . ?
C3 C4 C5 118.0(5) . . ?
C3 C4 H4 121.0 . . ?
C10 C11 C12 123.1(5) . . ?
C10 C11 H11 118.4 . . ?
C12 C11 H11 118.4 . . ?
O2 C14 H14A 109.5 . . ?
O2 C14 H14B 109.5 . . ?
O2 C14 H14C 109.5 . . ?
H14A C14 H14B 109.5 . . ?
H14A C14 H14C 109.5 . . ?
H14B C14 H14C 109.5 . . ?

loop_
_geom_bond_atom_site_label_1
_geom_bond_atom_site_label_2
_geom_bond_distance
_geom_bond_site_symmetry_2
_geom_bond_publ_flag
Br1 C1 1.911(5) . ?
N2 H2 0.8600 . ?
N2 C6 1.383(6) . ?
N2 C9 1.360(6) . ?
O2 C13 1.371(5) . ?
O2 C14 1.430(6) . ?
N1 C5 1.346(6) . ?
N1 C1 1.328(6) . ?
C6 C5 1.468(6) . ?
C6 C7 1.367(6) . ?
C8 C7 1.426(6) . ?
C8 C9 1.409(7) . ?
C8 C13 1.401(6) . ?
C5 C4 1.384(6) . ?
C1 C2 1.367(7) . ?
C7 H7 0.9300 . ?
C9 C10 1.398(7) . ?
C10 H10 0.9300 . ?
C10 C11 1.367(7) . ?
C12 H12 0.9300 . ?
C12 C13 1.382(6) . ?
C12 C11 1.401(7) . ?
C3 H3 0.9300 . ?
C3 C2 1.385(7) . ?
C3 C4 1.382(7) . ?
C2 H2A 0.9300 . ?
C4 H4 0.9300 . ?
C11 H11 0.9300 . ?
C14 H14A 0.9600 . ?
C14 H14B 0.9600 . ?
C14 H14C 0.9600 . ?

loop_
_geom_torsion_atom_site_label_1
_geom_torsion_atom_site_label_2
_geom_torsion_atom_site_label_3
_geom_torsion_atom_site_label_4
_geom_torsion
_geom_torsion_site_symmetry_1
_geom_torsion_site_symmetry_2
_geom_torsion_site_symmetry_3
_geom_torsion_site_symmetry_4
_geom_torsion_publ_flag
Br1 C1 C2 C3 179.5(4) . . . . ?
N2 C6 C5 N1 3.2(6) . . . . ?
N2 C6 C5 C4 -177.1(4) . . . . ?
N2 C6 C7 C8 0.8(5) . . . . ?
N2 C9 C10 C11 178.0(5) . . . . ?
N1 C5 C4 C3 -0.5(7) . . . . ?
N1 C1 C2 C3 0.0(7) . . . . ?
C6 N2 C9 C8 0.6(5) . . . . ?
C6 N2 C9 C10 -176.9(5) . . . . ?
C6 C5 C4 C3 179.7(4) . . . . ?
C8 C9 C10 C11 0.8(7) . . . . ?
C5 N1 C1 Br1 -179.1(3) . . . . ?
C5 N1 C1 C2 0.4(7) . . . . ?
C5 C6 C7 C8 -178.2(4) . . . . ?
C1 N1 C5 C6 179.6(4) . . . . ?
C1 N1 C5 C4 -0.1(6) . . . . ?
C7 C6 C5 N1 -177.9(4) . . . . ?
C7 C6 C5 C4 1.8(7) . . . . ?
C7 C8 C9 N2 -0.1(5) . . . . ?
C7 C8 C9 C10 177.6(4) . . . . ?
C7 C8 C13 O2 3.4(7) . . . . ?
C7 C8 C13 C12 -178.0(5) . . . . ?
C9 N2 C6 C5 178.2(4) . . . . ?
C9 N2 C6 C7 -0.9(5) . . . . ?
C9 C8 C7 C6 -0.5(5) . . . . ?
C9 C8 C13 O2 -176.4(4) . . . . ?
C9 C8 C13 C12 2.3(6) . . . . ?
C9 C10 C11 C12 1.1(7) . . . . ?
C13 C8 C7 C6 179.8(5) . . . . ?
C13 C8 C9 N2 179.7(4) . . . . ?
C13 C8 C9 C10 -2.5(7) . . . . ?
C13 C12 C11 C10 -1.3(7) . . . . ?
C2 C3 C4 C5 1.0(7) . . . . ?
C4 C3 C2 C1 -0.7(7) . . . . ?
C11 C12 C13 O2 178.1(4) . . . . ?
C11 C12 C13 C8 -0.5(6) . . . . ?
C14 O2 C13 C8 -163.6(4) . . . . ?
C14 O2 C13 C12 17.8(6) . . . . ?
